data_4513946
loop_
_publ_author_name
'Zhang, Heyi'
'Lu, Zhan'

_publ_section_title
;
 Dual-Stereocontrol Asymmetric Cobalt-Catalyzed Hydroboration of
 Sterically Hindered Styrenes
;
_journal_issue 10
_journal_name_full 'ACS Catalysis'
_journal_page_first 6596
_journal_paper_doi 10.1021/acscatal.6b02278
_journal_volume 6
_journal_year 2016
_chemical_absolute_configuration rmad
_chemical_formula_moiety 'C20 H25 N O2'
_chemical_formula_sum 'C20 H25 N O2'
_chemical_formula_weight 311.41
_chemical_name_systematic
;
 ? 
;
_space_group_crystal_system monoclinic
_space_group_IT_number 4
_space_group_name_Hall 'P 2yb'
_space_group_name_H-M_alt 'P 1 21 1'
_symmetry_space_group_name_Hall 'P 2yb'
_symmetry_space_group_name_H-M 'P 1 21 1'
_atom_sites_solution_hydrogens geom
_atom_sites_solution_primary direct
_atom_sites_solution_secondary difmap
_audit_creation_date 2016-07-18
_audit_creation_method
;
Olex2 1.2
(compiled 2014.03.20 svn.r2914 for OlexSys, GUI svn.r4816)
;
_cell_angle_alpha 90.00
_cell_angle_beta 112.966(10)
_cell_angle_gamma 90.00
_cell_formula_units_Z 2
_cell_length_a 9.4190(8)
_cell_length_b 8.8409(5)
_cell_length_c 11.6624(11)
_cell_measurement_reflns_used 2126
_cell_measurement_temperature 293(2)
_cell_measurement_theta_max 67.3084
_cell_measurement_theta_min 4.1136
_cell_volume 894.18(14)
_computing_cell_refinement
;
CrysAlisPro, Agilent Technologies,
Version 1.171.35.11 (release 16-05-2011 CrysAlis171 .NET)
(compiled May 16 2011,17:55:39)
;
_computing_data_collection
;
CrysAlisPro, Agilent Technologies,
Version 1.171.35.11 (release 16-05-2011 CrysAlis171 .NET)
(compiled May 16 2011,17:55:39)
;
_computing_data_reduction
;
CrysAlisPro, Agilent Technologies,
Version 1.171.35.11 (release 16-05-2011 CrysAlis171 .NET)
(compiled May 16 2011,17:55:39)
;
_computing_molecular_graphics 'Olex2 (Dolomanov et al., 2009)'
_computing_publication_material 'Olex2 (Dolomanov et al., 2009)'
_computing_structure_refinement 'ShelXL (Sheldrick, 2008)'
_computing_structure_solution 'SHELXS-97 (Sheldrick, 1990)'
_diffrn_ambient_temperature 293.15
_diffrn_detector_area_resol_mean 10.3592
_diffrn_measured_fraction_theta_full 0.988
_diffrn_measured_fraction_theta_max 0.988
_diffrn_measurement_device_type 'Xcalibur, Atlas, Gemini ultra'
_diffrn_measurement_method '\w scans'
_diffrn_orient_matrix_UB_11 -0.1423194000
_diffrn_orient_matrix_UB_12 -0.0183883000
_diffrn_orient_matrix_UB_13 0.0327448000
_diffrn_orient_matrix_UB_21 0.0935451000
_diffrn_orient_matrix_UB_22 -0.1030734000
_diffrn_orient_matrix_UB_23 0.1101804000
_diffrn_orient_matrix_UB_31 0.0503915000
_diffrn_orient_matrix_UB_32 0.1394175000
_diffrn_orient_matrix_UB_33 0.0858978000
_diffrn_radiation_monochromator mirror
_diffrn_radiation_type CuK\a
_diffrn_radiation_wavelength 1.54184
_diffrn_reflns_av_R_equivalents 0.0377
_diffrn_reflns_av_unetI/netI 0.0333
_diffrn_reflns_limit_h_max 11
_diffrn_reflns_limit_h_min -10
_diffrn_reflns_limit_k_max 10
_diffrn_reflns_limit_k_min -10
_diffrn_reflns_limit_l_max 13
_diffrn_reflns_limit_l_min -13
_diffrn_reflns_number 5798
_diffrn_reflns_theta_full 67.42
_diffrn_reflns_theta_max 67.42
_diffrn_reflns_theta_min 4.12
_diffrn_source 'Enhance Ultra (Cu) X-ray Source'
_exptl_absorpt_coefficient_mu 0.581
_exptl_absorpt_correction_T_max 1.00000
_exptl_absorpt_correction_T_min 0.43761
_exptl_absorpt_correction_type multi-scan
_exptl_absorpt_process_details
;
CrysAlisPro, Agilent Technologies,
Version 1.171.35.11 (release 16-05-2011 CrysAlis171 .NET)
(compiled May 16 2011,17:55:39)
Empirical absorption correction using spherical harmonics,
 implemented in SCALE3 ABSPACK scaling algorithm.
;
_exptl_crystal_colour colourless
_exptl_crystal_colour_primary colourless
_exptl_crystal_density_diffrn 1.157
_exptl_crystal_density_method 'not measured'
_exptl_crystal_description plate
_exptl_crystal_F_000 336
_exptl_crystal_size_max 0.49
_exptl_crystal_size_mid 0.36
_exptl_crystal_size_min 0.15
_refine_diff_density_max 0.132
_refine_diff_density_min -0.169
_refine_diff_density_rms 0.037
_refine_ls_abs_structure_details 'Flack (1983), 1414 Friedel pairs'
_refine_ls_abs_structure_Flack 0.2(4)
_refine_ls_extinction_method none
_refine_ls_goodness_of_fit_ref 1.039
_refine_ls_hydrogen_treatment constr
_refine_ls_matrix_type full
_refine_ls_number_parameters 213
_refine_ls_number_reflns 3124
_refine_ls_number_restraints 1
_refine_ls_restrained_S_all 1.039
_refine_ls_R_factor_all 0.0596
_refine_ls_R_factor_gt 0.0479
_refine_ls_shift/su_max 0.000
_refine_ls_shift/su_mean 0.000
_refine_ls_structure_factor_coef Fsqd
_refine_ls_weighting_details 'calc w=1/[\s^2^(Fo^2^)+(0.0749P)^2^+0.0112P] where P=(Fo^2^+2Fc^2^)/3'
_refine_ls_weighting_scheme calc
_refine_ls_wR_factor_gt 0.1239
_refine_ls_wR_factor_ref 0.1407
_reflns_number_gt 2538
_reflns_number_total 3124
_reflns_threshold_expression >2sigma(I)
_cod_data_source_file cs6b02278_si_003.cif
_cod_data_source_block 160714_zhy5067
_cod_depositor_comments 'Adding full bibliography for 4513946.cif.'
_cod_original_cell_volume 894.19(12)
_cod_database_code 4513946
_chemical_oxdiff_formula 'c10 h10 n2 o8'
_reflns_odcompleteness_completeness 100.00
_reflns_odcompleteness_iscentric 1
_reflns_odcompleteness_theta 64.99
_olex2_refinement_description
;
1. Fixed Uiso
 At 1.2 times of:
  All C(H) groups, All C(H,H) groups
 At 1.5 times of:
  All C(H,H,H) groups
2.a Ternary CH refined with riding coordinates:
 C7(H7)
2.b Secondary CH2 refined with riding coordinates:
 C8(H8A,H8B)
2.c Aromatic/amide H refined with riding coordinates:
 C2(H2), C4(H4), C5(H5), C10(H10), C11(H11), C13(H13), C14(H14)
2.d Idealised Me refined as rotating group:
 C15(H15A,H15B,H15C), C16(H16A,H16B,H16C), C17(H17A,H17B,H17C), C18(H18A,H18B,
 H18C), C1A(H1AA,H1AB,H1AC)
;

loop_
_space_group_symop_id
_space_group_symop_operation_xyz
1 'x, y, z'
2 '-x, y+1/2, -z'

loop_
_atom_site_label
_atom_site_type_symbol
_atom_site_fract_x
_atom_site_fract_y
_atom_site_fract_z
_atom_site_U_iso_or_equiv
_atom_site_adp_type
_atom_site_occupancy
_atom_site_calc_flag
_atom_site_refinement_flags_posn
O1 O 0.9926(4) 1.0158(3) 0.5916(2) 0.1162(9) Uani 1 d .
O2 O 1.1029(2) 0.8218(2) 0.71313(17) 0.0782(5) Uani 1 d .
N1 N 0.3685(3) 1.0230(4) 1.3975(3) 0.1057(9) Uani 1 d .
C1 C 0.6247(3) 0.9087(3) 1.2382(3) 0.0721(7) Uani 1 d .
C2 C 0.5654(3) 0.9310(3) 1.3284(3) 0.0778(7) Uani 1 d .
H2 H 0.6219 0.8964 1.4088 0.093 Uiso 1 calc R
C3 C 0.4244(3) 1.0033(3) 1.3044(2) 0.0747(7) Uani 1 d .
C4 C 0.3432(3) 1.0518(3) 1.1823(3) 0.0760(7) Uani 1 d .
H4 H 0.2488 1.1004 1.1615 0.091 Uiso 1 calc R
C5 C 0.4015(3) 1.0283(3) 1.0923(2) 0.0706(6) Uani 1 d .
H5 H 0.3433 1.0602 1.0115 0.085 Uiso 1 calc R
C6 C 0.5433(3) 0.9593(2) 1.1159(2) 0.0635(6) Uani 1 d .
C7 C 0.6066(3) 0.9436(3) 1.0159(2) 0.0676(6) Uani 1 d .
H7 H 0.6627 0.8475 1.0307 0.081 Uiso 1 calc R
C8 C 0.7242(3) 1.0698(3) 1.0278(3) 0.0743(7) Uani 1 d .
H8A H 0.6706 1.1660 1.0077 0.089 Uiso 1 calc R
H8B H 0.7979 1.0747 1.1135 0.089 Uiso 1 calc R
C9 C 0.8099(3) 1.0463(2) 0.9440(2) 0.0659(6) Uani 1 d .
C10 C 0.9169(3) 0.9298(3) 0.9673(2) 0.0720(6) Uani 1 d .
H10 H 0.9411 0.8714 1.0388 0.086 Uiso 1 calc R
C11 C 0.9875(3) 0.8995(3) 0.8866(2) 0.0717(7) Uani 1 d .
H11 H 1.0598 0.8221 0.9048 0.086 Uiso 1 calc R
C12 C 0.9524(3) 0.9826(2) 0.7788(2) 0.0612(5) Uani 1 d .
C13 C 0.8514(3) 1.1040(3) 0.7577(3) 0.0766(7) Uani 1 d .
H13 H 0.8317 1.1657 0.6887 0.092 Uiso 1 calc R
C14 C 0.7804(3) 1.1332(3) 0.8385(3) 0.0775(7) Uani 1 d .
H14 H 0.7110 1.2131 0.8218 0.093 Uiso 1 calc R
C15 C 0.2212(5) 1.0896(6) 1.3681(4) 0.1197(12) Uani 1 d .
H15A H 0.1963 1.0883 1.4404 0.180 Uiso 1 calc GR
H15B H 0.1450 1.0333 1.3023 0.180 Uiso 1 calc GR
H15C H 0.2227 1.1922 1.3416 0.180 Uiso 1 calc GR
C16 C 0.4604(5) 0.9937(8) 1.5225(3) 0.1375(17) Uani 1 d .
H16A H 0.4099 1.0312 1.5741 0.206 Uiso 1 calc GR
H16B H 0.5582 1.0432 1.5445 0.206 Uiso 1 calc GR
H16C H 0.4761 0.8867 1.5346 0.206 Uiso 1 calc GR
C17 C 0.4849(3) 0.9383(4) 0.8841(3) 0.0872(8) Uani 1 d .
H17A H 0.5325 0.9119 0.8275 0.131 Uiso 1 calc GR
H17B H 0.4368 1.0357 0.8622 0.131 Uiso 1 calc GR
H17C H 0.4085 0.8639 0.8793 0.131 Uiso 1 calc GR
C18 C 0.7785(3) 0.8283(4) 1.2763(3) 0.0982(10) Uani 1 d .
H18A H 0.7648 0.7351 1.2309 0.147 Uiso 1 calc GR
H18B H 0.8182 0.8072 1.3640 0.147 Uiso 1 calc GR
H18C H 0.8499 0.8915 1.2581 0.147 Uiso 1 calc GR
C19 C 1.0167(3) 0.9447(3) 0.6844(2) 0.0680(6) Uani 1 d .
C1A C 1.1658(4) 0.7720(4) 0.6258(3) 0.0922(9) Uani 1 d .
H1AA H 1.2537 0.7086 0.6675 0.138 Uiso 1 calc GR
H1AB H 1.1968 0.8583 0.5912 0.138 Uiso 1 calc GR
H1AC H 1.0892 0.7159 0.5603 0.138 Uiso 1 calc GR

loop_
_atom_site_aniso_label
_atom_site_aniso_U_11
_atom_site_aniso_U_22
_atom_site_aniso_U_33
_atom_site_aniso_U_23
_atom_site_aniso_U_13
_atom_site_aniso_U_12
O1 0.180(2) 0.0940(16) 0.0856(13) 0.0277(12) 0.0641(15) 0.0346(16)
O2 0.0857(11) 0.0780(12) 0.0749(10) 0.0082(9) 0.0357(9) 0.0139(10)
N1 0.0979(18) 0.134(2) 0.0940(16) 0.0088(17) 0.0467(14) 0.0165(17)
C1 0.0587(13) 0.0667(14) 0.0815(16) -0.0009(12) 0.0172(12) 0.0017(11)
C2 0.0686(14) 0.0817(17) 0.0719(14) 0.0047(13) 0.0151(12) 0.0009(13)
C3 0.0707(14) 0.0689(14) 0.0827(16) 0.0007(13) 0.0280(13) -0.0042(12)
C4 0.0662(13) 0.0656(14) 0.0962(18) 0.0103(13) 0.0316(14) 0.0061(11)
C5 0.0656(13) 0.0606(13) 0.0780(14) 0.0110(12) 0.0197(12) 0.0033(11)
C6 0.0614(12) 0.0502(11) 0.0721(13) -0.0050(10) 0.0187(10) -0.0066(10)
C7 0.0664(13) 0.0535(11) 0.0754(14) -0.0068(11) 0.0195(11) -0.0038(10)
C8 0.0741(14) 0.0594(13) 0.0918(17) -0.0193(12) 0.0349(13) -0.0100(12)
C9 0.0652(12) 0.0534(12) 0.0764(14) -0.0127(11) 0.0248(11) -0.0075(10)
C10 0.0742(14) 0.0769(15) 0.0620(13) 0.0092(12) 0.0234(11) 0.0126(13)
C11 0.0709(14) 0.0720(15) 0.0660(14) 0.0087(12) 0.0199(12) 0.0173(12)
C12 0.0628(11) 0.0526(11) 0.0598(11) -0.0004(9) 0.0147(10) -0.0028(9)
C13 0.0887(17) 0.0536(13) 0.0825(16) 0.0110(11) 0.0280(14) 0.0049(12)
C14 0.0795(16) 0.0492(11) 0.1024(19) 0.0025(13) 0.0340(14) 0.0103(11)
C15 0.110(2) 0.141(3) 0.127(3) 0.013(2) 0.067(2) 0.025(2)
C16 0.113(3) 0.214(5) 0.091(2) 0.011(3) 0.046(2) 0.016(3)
C17 0.0803(16) 0.094(2) 0.0796(16) -0.0045(15) 0.0228(13) -0.0188(15)
C18 0.0753(17) 0.111(2) 0.093(2) 0.0098(18) 0.0159(15) 0.0239(18)
C19 0.0773(14) 0.0567(12) 0.0594(12) 0.0009(11) 0.0150(10) -0.0051(11)
C1A 0.103(2) 0.100(2) 0.0793(18) -0.0112(16) 0.0410(16) 0.0049(17)

loop_
_atom_type_symbol
_atom_type_description
_atom_type_scat_dispersion_real
_atom_type_scat_dispersion_imag
_atom_type_scat_source
C C 0.0181 0.0091 'International Tables Vol C Tables 4.2.6.8 and 6.1.1.4'
H H 0.0000 0.0000 'International Tables Vol C Tables 4.2.6.8 and 6.1.1.4'
N N 0.0311 0.0180 'International Tables Vol C Tables 4.2.6.8 and 6.1.1.4'
O O 0.0492 0.0322 'International Tables Vol C Tables 4.2.6.8 and 6.1.1.4'

loop_
_geom_angle_atom_site_label_1
_geom_angle_atom_site_label_2
_geom_angle_atom_site_label_3
_geom_angle
C19 O2 C1A 117.2(2)
C3 N1 C15 119.7(3)
C3 N1 C16 121.5(3)
C16 N1 C15 118.5(3)
C2 C1 C6 120.3(2)
C2 C1 C18 117.8(2)
C6 C1 C18 121.9(3)
C1 C2 H2 118.5
C1 C2 C3 123.1(2)
C3 C2 H2 118.5
N1 C3 C2 121.3(2)
N1 C3 C4 122.3(2)
C4 C3 C2 116.4(2)
C3 C4 H4 119.7
C5 C4 C3 120.6(2)
C5 C4 H4 119.7
C4 C5 H5 118.3
C4 C5 C6 123.5(2)
C6 C5 H5 118.3
C1 C6 C7 122.1(2)
C5 C6 C1 116.2(2)
C5 C6 C7 121.6(2)
C6 C7 H7 107.0
C6 C7 C8 110.57(19)
C6 C7 C17 114.5(2)
C8 C7 H7 107.0
C17 C7 H7 107.0
C17 C7 C8 110.2(2)
C7 C8 H8A 109.0
C7 C8 H8B 109.0
H8A C8 H8B 107.8
C9 C8 C7 113.00(19)
C9 C8 H8A 109.0
C9 C8 H8B 109.0
C10 C9 C8 120.4(2)
C14 C9 C8 121.8(2)
C14 C9 C10 117.6(2)
C9 C10 H10 119.4
C11 C10 C9 121.2(2)
C11 C10 H10 119.4
C10 C11 H11 119.6
C10 C11 C12 120.9(2)
C12 C11 H11 119.6
C11 C12 C13 118.4(2)
C11 C12 C19 122.2(2)
C13 C12 C19 119.4(2)
C12 C13 H13 119.8
C14 C13 C12 120.4(2)
C14 C13 H13 119.8
C9 C14 H14 119.3
C13 C14 C9 121.4(2)
C13 C14 H14 119.3
N1 C15 H15A 109.5
N1 C15 H15B 109.5
N1 C15 H15C 109.5
H15A C15 H15B 109.5
H15A C15 H15C 109.5
H15B C15 H15C 109.5
N1 C16 H16A 109.5
N1 C16 H16B 109.5
N1 C16 H16C 109.5
H16A C16 H16B 109.5
H16A C16 H16C 109.5
H16B C16 H16C 109.5
C7 C17 H17A 109.5
C7 C17 H17B 109.5
C7 C17 H17C 109.5
H17A C17 H17B 109.5
H17A C17 H17C 109.5
H17B C17 H17C 109.5
C1 C18 H18A 109.5
C1 C18 H18B 109.5
C1 C18 H18C 109.5
H18A C18 H18B 109.5
H18A C18 H18C 109.5
H18B C18 H18C 109.5
O1 C19 O2 123.0(3)
O1 C19 C12 124.3(2)
O2 C19 C12 112.7(2)
O2 C1A H1AA 109.5
O2 C1A H1AB 109.5
O2 C1A H1AC 109.5
H1AA C1A H1AB 109.5
H1AA C1A H1AC 109.5
H1AB C1A H1AC 109.5

loop_
_geom_bond_atom_site_label_1
_geom_bond_atom_site_label_2
_geom_bond_distance
O1 C19 1.195(3)
O2 C19 1.319(3)
O2 C1A 1.433(4)
N1 C3 1.390(4)
N1 C15 1.421(5)
N1 C16 1.399(5)
C1 C2 1.385(4)
C1 C6 1.404(4)
C1 C18 1.516(4)
C2 H2 0.9300
C2 C3 1.400(4)
C3 C4 1.395(4)
C4 H4 0.9300
C4 C5 1.378(4)
C5 H5 0.9300
C5 C6 1.394(3)
C6 C7 1.509(4)
C7 H7 0.9800
C7 C8 1.540(3)
C7 C17 1.518(4)
C8 H8A 0.9700
C8 H8B 0.9700
C8 C9 1.505(3)
C9 C10 1.392(3)
C9 C14 1.383(4)
C10 H10 0.9300
C10 C11 1.373(4)
C11 H11 0.9300
C11 C12 1.380(3)
C12 C13 1.391(3)
C12 C19 1.487(3)
C13 H13 0.9300
C13 C14 1.376(4)
C14 H14 0.9300
C15 H15A 0.9600
C15 H15B 0.9600
C15 H15C 0.9600
C16 H16A 0.9600
C16 H16B 0.9600
C16 H16C 0.9600
C17 H17A 0.9600
C17 H17B 0.9600
C17 H17C 0.9600
C18 H18A 0.9600
C18 H18B 0.9600
C18 H18C 0.9600
C1A H1AA 0.9600
C1A H1AB 0.9600
C1A H1AC 0.9600

loop_
_geom_torsion_atom_site_label_1
_geom_torsion_atom_site_label_2
_geom_torsion_atom_site_label_3
_geom_torsion_atom_site_label_4
_geom_torsion
N1 C3 C4 C5 -179.1(3)
C1 C2 C3 N1 179.7(3)
C1 C2 C3 C4 0.7(4)
C1 C6 C7 C8 -80.2(3)
C1 C6 C7 C17 154.6(2)
C2 C1 C6 C5 -1.3(3)
C2 C1 C6 C7 177.2(2)
C2 C3 C4 C5 0.0(4)
C3 C4 C5 C6 -1.3(4)
C4 C5 C6 C1 2.0(3)
C4 C5 C6 C7 -176.6(2)
C5 C6 C7 C8 98.4(3)
C5 C6 C7 C17 -26.9(3)
C6 C1 C2 C3 0.1(4)
C6 C7 C8 C9 170.9(2)
C7 C8 C9 C10 -69.6(3)
C7 C8 C9 C14 107.0(3)
C8 C9 C10 C11 175.0(2)
C8 C9 C14 C13 -175.3(2)
C9 C10 C11 C12 -1.0(4)
C10 C9 C14 C13 1.4(4)
C10 C11 C12 C13 4.1(4)
C10 C11 C12 C19 -174.8(2)
C11 C12 C13 C14 -4.4(4)
C11 C12 C19 O1 -178.0(3)
C11 C12 C19 O2 2.8(3)
C12 C13 C14 C9 1.8(4)
C13 C12 C19 O1 3.2(4)
C13 C12 C19 O2 -176.1(2)
C14 C9 C10 C11 -1.8(4)
C15 N1 C3 C2 -176.6(4)
C15 N1 C3 C4 2.4(5)
C16 N1 C3 C2 10.3(5)
C16 N1 C3 C4 -170.7(4)
C17 C7 C8 C9 -61.5(3)
C18 C1 C2 C3 -179.8(3)
C18 C1 C6 C5 178.5(3)
C18 C1 C6 C7 -2.9(4)
C19 C12 C13 C14 174.5(2)
C1A O2 C19 O1 -1.5(4)
C1A O2 C19 C12 177.7(2)
